data_7036336
loop_
_publ_author_name
'Gryca, I.'
'Palion-Gazda, J'
'Machura, B.'
'Penkala, M.'
'Kruszy\'nski, R'
'Cano, J.'
'Lloret, F.'
'Julve, M.'

_publ_section_title
;
 Synthesis, crystal structure and magnetic properties of H2tppz[ReCl6] and
 [Cu(bpzm)2(\m-Cl)ReCl3(\m-ox)Cu(bpzm)2(\m-ox)ReCl3(\m-Cl)]n.
;
_journal_issue 39
_journal_name_full 'Dalton transactions (Cambridge, England : 2003)'
_journal_page_first 17118
_journal_page_last 17128
_journal_paper_doi 10.1039/c5dt02522b
_journal_volume 44
_journal_year 2015
_chemical_formula_moiety 'C18 H16 Cl8 Cu N8 O8 Re2, C14 H16 Cu N8'
_chemical_formula_sum 'C32 H32 Cl8 Cu2 N16 O8 Re2'
_chemical_formula_weight 1551.82
_chemical_name_systematic
; 
 ? 
;
_space_group_IT_number 2
_symmetry_cell_setting triclinic
_symmetry_space_group_name_Hall '-P 1'
_symmetry_space_group_name_H-M 'P -1'
_atom_sites_solution_hydrogens geom
_atom_sites_solution_primary direct
_atom_sites_solution_secondary difmap
_audit_block_doi 10.5517/cc14nns7
_audit_creation_method SHELXL-97
_audit_update_record
;
2015-04-30 deposited with the CCDC.
2015-08-27 downloaded from the CCDC.
;
_cell_angle_alpha 86.077(4)
_cell_angle_beta 85.878(5)
_cell_angle_gamma 80.447(6)
_cell_formula_units_Z 1
_cell_length_a 7.3780(6)
_cell_length_b 8.9895(5)
_cell_length_c 18.1306(8)
_cell_measurement_reflns_used 3920
_cell_measurement_temperature 293(2)
_cell_measurement_theta_max 28.7050
_cell_measurement_theta_min 3.6040
_cell_volume 1180.81(13)
_computing_cell_refinement 'CrysAlis RED v. 1.163 (UNIL IC & KUMA 2000)'
_computing_data_collection 'CrysAlis CCD v. 1.163 (UNIL IC & KUMA 2000)'
_computing_data_reduction 'CrysAlis RED v. 1.163 (UNIL IC & KUMA 2000)'
_computing_molecular_graphics
;XP in SHELXTL/PC (Sheldrick, 1990b)
 ORTEP-3 W v. 1.062 (Farrugia 1997)
;
_computing_publication_material
;SHELXL-97 (Sheldrick, 1997) and
 PLATON (Spek, 1990)
;
_computing_structure_refinement 'SHELXL-97 (Sheldrick, 1997)'
_computing_structure_solution 'SHELXS-97 (Sheldrick, 1990)'
_diffrn_ambient_temperature 293(2)
_diffrn_measured_fraction_theta_full 0.998
_diffrn_measured_fraction_theta_max 0.998
_diffrn_measurement_device_type 'Xcalibur, Atlas, Gemini ultra'
_diffrn_measurement_method '\w scans'
_diffrn_radiation_monochromator graphite
_diffrn_radiation_source 'fine-focus sealed tube'
_diffrn_radiation_type MoK\a
_diffrn_radiation_wavelength 0.71073
_diffrn_reflns_av_R_equivalents 0.1109
_diffrn_reflns_av_sigmaI/netI 0.1296
_diffrn_reflns_limit_h_max 8
_diffrn_reflns_limit_h_min -8
_diffrn_reflns_limit_k_max 10
_diffrn_reflns_limit_k_min -10
_diffrn_reflns_limit_l_max 21
_diffrn_reflns_limit_l_min -21
_diffrn_reflns_number 10496
_diffrn_reflns_theta_full 25.00
_diffrn_reflns_theta_max 25.00
_diffrn_reflns_theta_min 3.31
_exptl_absorpt_coefficient_mu 6.516
_exptl_absorpt_correction_T_max 1.00000
_exptl_absorpt_correction_T_min 0.66309
_exptl_absorpt_correction_type empirical
_exptl_absorpt_process_details 'CrysAlis RED, (2005)'
_exptl_crystal_colour blue
_exptl_crystal_density_diffrn 2.182
_exptl_crystal_density_method 'not measured'
_exptl_crystal_description prism
_exptl_crystal_F_000 744
_exptl_crystal_size_max 0.12293
_exptl_crystal_size_mid 0.05229
_exptl_crystal_size_min 0.04554
_refine_diff_density_max 2.517
_refine_diff_density_min -1.719
_refine_diff_density_rms 0.253
_refine_ls_extinction_method none
_refine_ls_goodness_of_fit_ref 0.962
_refine_ls_hydrogen_treatment constr
_refine_ls_matrix_type full
_refine_ls_number_parameters 310
_refine_ls_number_reflns 4149
_refine_ls_number_restraints 0
_refine_ls_restrained_S_all 0.962
_refine_ls_R_factor_all 0.1133
_refine_ls_R_factor_gt 0.0687
_refine_ls_shift/su_max 0.001
_refine_ls_shift/su_mean 0.000
_refine_ls_structure_factor_coef Fsqd
_refine_ls_weighting_details 'calc w=1/[\s^2^(Fo^2^)+(0.0826P)^2^+0.0000P] where P=(Fo^2^+2Fc^2^)/3'
_refine_ls_weighting_scheme calc
_refine_ls_wR_factor_gt 0.1434
_refine_ls_wR_factor_ref 0.1576
_reflns_number_gt 2675
_reflns_number_total 4149
_reflns_threshold_expression >2sigma(I)
_cod_data_source_file c5dt02522b2.cif
_cod_data_source_block ren408
_cod_depositor_comments 'Adding full bibliography for 7036335--7036336.cif.'
_cod_original_sg_symbol_H-M P-1
_cod_database_code 7036336

loop_
_symmetry_equiv_pos_as_xyz
'x, y, z'
'-x, -y, -z'

loop_
_atom_site_label
_atom_site_type_symbol
_atom_site_fract_x
_atom_site_fract_y
_atom_site_fract_z
_atom_site_U_iso_or_equiv
_atom_site_adp_type
_atom_site_occupancy
_atom_site_symmetry_multiplicity
_atom_site_calc_flag
_atom_site_refinement_flags
Re1 Re 0.69526(9) 0.69006(6) 0.73180(3) 0.0374(2) Uani 1 1 d .
Cu1 Cu 1.0000 1.0000 1.0000 0.0386(6) Uani 1 2 d S
Cu2 Cu 1.0000 0.5000 0.5000 0.0447(7) Uani 1 2 d S
O1 O 0.7162(11) 0.7430(8) 0.8380(4) 0.0262(18) Uani 1 1 d .
O2 O 0.8036(14) 0.8875(9) 0.7114(4) 0.038(2) Uani 1 1 d .
O3 O 0.8004(16) 0.9153(12) 0.9032(5) 0.058(3) Uani 1 1 d .
O4 O 0.918(2) 1.0511(12) 0.7691(6) 0.079(4) Uani 1 1 d .
Cl1 Cl 0.6916(6) 0.6545(4) 0.60484(17) 0.0490(10) Uani 1 1 d .
Cl2 Cl 1.0005(5) 0.5625(4) 0.73633(18) 0.0458(9) Uani 1 1 d .
Cl3 Cl 0.5816(5) 0.4688(4) 0.76874(19) 0.0486(9) Uani 1 1 d .
Cl4 Cl 0.3994(6) 0.8286(4) 0.7329(2) 0.0576(11) Uani 1 1 d .
N1 N 0.8521(16) 1.2076(11) 1.0107(5) 0.036(3) Uani 1 1 d .
N2 N 0.8502(16) 1.3183(11) 0.9558(6) 0.037(3) Uani 1 1 d .
N3 N 0.8259(16) 0.9116(11) 1.0728(6) 0.035(3) Uani 1 1 d .
N4 N 0.8825(14) 0.7850(11) 1.1163(5) 0.031(3) Uani 1 1 d .
N5 N 1.1558(16) 0.3783(11) 0.5757(6) 0.037(3) Uani 1 1 d .
N6 N 1.0917(16) 0.2732(11) 0.6214(5) 0.035(3) Uani 1 1 d .
N7 N 0.8625(16) 0.3244(11) 0.4946(6) 0.037(3) Uani 1 1 d .
N8 N 0.8445(17) 0.2267(12) 0.5538(5) 0.039(3) Uani 1 1 d .
C1 C 0.772(2) 1.2794(17) 1.0692(7) 0.049(4) Uani 1 1 d .
H1 H 0.7541 1.2339 1.1163 0.059 Uiso 1 1 calc R
C2 C 0.718(2) 1.4310(17) 1.0505(8) 0.055(4) Uani 1 1 d .
H2 H 0.6594 1.5045 1.0817 0.066 Uiso 1 1 calc R
C3 C 0.766(2) 1.4512(15) 0.9781(8) 0.054(4) Uani 1 1 d .
H3 H 0.7440 1.5410 0.9491 0.065 Uiso 1 1 calc R
C4 C 0.9233(18) 1.2741(14) 0.8820(6) 0.034(3) Uani 1 1 d .
H4A H 0.8584 1.1977 0.8659 0.040 Uiso 1 1 calc R
H4B H 0.9048 1.3610 0.8470 0.040 Uiso 1 1 calc R
C5 C 0.649(2) 0.9421(15) 1.0851(7) 0.044(4) Uani 1 1 d .
H5 H 0.5733 1.0236 1.0630 0.053 Uiso 1 1 calc R
C6 C 0.588(2) 0.8353(17) 1.1362(8) 0.053(4) Uani 1 1 d .
H6 H 0.4679 0.8325 1.1547 0.064 Uiso 1 1 calc R
C7 C 0.736(2) 0.7396(15) 1.1527(8) 0.045(4) Uani 1 1 d .
H7 H 0.7389 0.6539 1.1846 0.054 Uiso 1 1 calc R
C8 C 1.329(2) 0.3682(17) 0.5886(8) 0.048(4) Uani 1 1 d .
H8 H 1.4081 0.4286 0.5646 0.057 Uiso 1 1 calc R
C9 C 1.379(2) 0.2556(18) 0.6429(8) 0.057(5) Uani 1 1 d .
H9 H 1.4942 0.2258 0.6617 0.068 Uiso 1 1 calc R
C10 C 1.222(2) 0.1986(14) 0.6624(7) 0.036(3) Uani 1 1 d .
H10 H 1.2082 0.1212 0.6980 0.043 Uiso 1 1 calc R
C11 C 0.896(2) 0.2614(14) 0.6241(7) 0.040(3) Uani 1 1 d .
H11A H 0.8711 0.1830 0.6610 0.048 Uiso 1 1 calc R
H11B H 0.8239 0.3563 0.6386 0.048 Uiso 1 1 calc R
C12 C 0.782(2) 0.1055(16) 0.5342(8) 0.049(4) Uani 1 1 d .
H12 H 0.7610 0.0230 0.5656 0.058 Uiso 1 1 calc R
C13 C 0.753(2) 0.1226(15) 0.4599(8) 0.048(4) Uani 1 1 d .
H13 H 0.7065 0.0583 0.4308 0.058 Uiso 1 1 calc R
C14 C 0.812(2) 0.2625(17) 0.4382(8) 0.049(4) Uani 1 1 d .
H14 H 0.8149 0.3045 0.3899 0.059 Uiso 1 1 calc R
C15 C 0.840(2) 0.9420(15) 0.7691(8) 0.050(5) Uani 1 1 d .
C16 C 0.7817(19) 0.8617(15) 0.8449(7) 0.035(3) Uani 1 1 d .

loop_
_atom_site_aniso_label
_atom_site_aniso_U_11
_atom_site_aniso_U_22
_atom_site_aniso_U_33
_atom_site_aniso_U_23
_atom_site_aniso_U_13
_atom_site_aniso_U_12
Re1 0.0470(4) 0.0363(3) 0.0252(3) 0.0099(2) -0.0032(2) -0.0003(2)
Cu1 0.0400(15) 0.0353(12) 0.0338(12) 0.0122(9) 0.0070(11) 0.0042(11)
Cu2 0.0524(17) 0.0488(14) 0.0350(12) 0.0162(11) -0.0152(12) -0.0163(12)
O1 0.024(5) 0.025(4) 0.036(4) 0.000(4) -0.011(4) -0.020(4)
O2 0.062(7) 0.034(5) 0.021(4) 0.006(4) -0.006(4) -0.013(5)
O3 0.070(8) 0.071(7) 0.031(5) 0.004(5) -0.008(5) -0.008(6)
O4 0.144(13) 0.049(7) 0.049(6) 0.010(5) 0.003(7) -0.045(8)
Cl1 0.057(3) 0.059(2) 0.0288(16) -0.0019(15) -0.0105(16) 0.0008(19)
Cl2 0.038(2) 0.053(2) 0.0400(18) 0.0105(15) -0.0021(16) 0.0040(17)
Cl3 0.051(2) 0.047(2) 0.048(2) 0.0057(16) -0.0014(18) -0.0106(18)
Cl4 0.056(3) 0.064(2) 0.0420(19) 0.0003(17) -0.0055(18) 0.021(2)
N1 0.045(8) 0.027(6) 0.032(6) 0.004(4) 0.003(5) 0.000(5)
N2 0.036(7) 0.038(6) 0.033(6) 0.004(5) -0.001(5) 0.004(5)
N3 0.035(7) 0.031(6) 0.038(6) 0.008(5) 0.003(5) -0.003(5)
N4 0.030(7) 0.033(6) 0.030(5) 0.009(5) -0.003(5) -0.007(5)
N5 0.036(8) 0.041(6) 0.034(6) 0.005(5) 0.002(5) -0.012(5)
N6 0.046(8) 0.036(6) 0.021(5) 0.010(4) -0.004(5) -0.002(6)
N7 0.047(8) 0.036(6) 0.032(6) 0.009(5) -0.015(5) -0.019(6)
N8 0.050(8) 0.039(7) 0.029(6) -0.002(5) -0.001(5) -0.009(6)
C1 0.039(9) 0.074(10) 0.027(7) -0.005(7) -0.001(7) 0.010(8)
C2 0.054(11) 0.054(9) 0.047(9) -0.011(7) 0.010(8) 0.021(8)
C3 0.062(11) 0.034(8) 0.057(9) 0.001(7) -0.007(8) 0.020(8)
C4 0.030(8) 0.040(7) 0.028(6) 0.007(5) -0.005(6) 0.001(6)
C5 0.045(10) 0.049(8) 0.031(7) 0.005(6) -0.006(7) 0.011(7)
C6 0.031(9) 0.062(10) 0.061(10) 0.009(8) 0.005(8) 0.001(8)
C7 0.056(11) 0.036(8) 0.043(8) 0.006(6) 0.006(8) -0.013(8)
C8 0.029(9) 0.069(10) 0.048(8) 0.005(7) -0.005(7) -0.019(8)
C9 0.050(11) 0.076(11) 0.037(8) -0.010(8) -0.016(7) 0.019(9)
C10 0.048(10) 0.030(7) 0.029(7) -0.004(5) -0.004(7) -0.005(7)
C11 0.047(10) 0.031(7) 0.039(7) 0.009(6) -0.015(7) -0.002(7)
C12 0.059(11) 0.042(8) 0.042(8) 0.000(7) -0.005(8) 0.000(8)
C13 0.046(10) 0.036(8) 0.064(10) -0.027(7) 0.004(8) -0.007(7)
C14 0.037(9) 0.074(11) 0.040(8) 0.000(8) -0.017(7) -0.014(8)
C15 0.072(12) 0.021(7) 0.051(9) 0.020(7) 0.021(9) -0.009(7)
C16 0.035(9) 0.041(8) 0.027(7) 0.009(6) -0.009(6) 0.002(7)

loop_
_atom_type_symbol
_atom_type_description
_atom_type_scat_dispersion_real
_atom_type_scat_dispersion_imag
_atom_type_scat_source
C C 0.0033 0.0016 'International Tables Vol C Tables 4.2.6.8 and 6.1.1.4'
H H 0.0000 0.0000 'International Tables Vol C Tables 4.2.6.8 and 6.1.1.4'
N N 0.0061 0.0033 'International Tables Vol C Tables 4.2.6.8 and 6.1.1.4'
O O 0.0106 0.0060 'International Tables Vol C Tables 4.2.6.8 and 6.1.1.4'
Cl Cl 0.1484 0.1585 'International Tables Vol C Tables 4.2.6.8 and 6.1.1.4'
Cu Cu 0.3201 1.2651 'International Tables Vol C Tables 4.2.6.8 and 6.1.1.4'
Re Re -1.0185 7.2310 'International Tables Vol C Tables 4.2.6.8 and 6.1.1.4'

loop_
_geom_angle_atom_site_label_1
_geom_angle_atom_site_label_2
_geom_angle_atom_site_label_3
_geom_angle
_geom_angle_site_symmetry_1
_geom_angle_site_symmetry_3
O1 Re1 O2 80.5(3) . .
O1 Re1 Cl3 93.1(2) . .
O2 Re1 Cl3 173.4(2) . .
O1 Re1 Cl4 89.8(2) . .
O2 Re1 Cl4 89.9(3) . .
Cl3 Re1 Cl4 91.47(15) . .
O1 Re1 Cl1 172.7(2) . .
O2 Re1 Cl1 92.3(2) . .
Cl3 Re1 Cl1 94.13(13) . .
Cl4 Re1 Cl1 91.17(13) . .
O1 Re1 Cl2 86.7(2) . .
O2 Re1 Cl2 87.3(3) . .
Cl3 Re1 Cl2 91.01(13) . .
Cl4 Re1 Cl2 175.84(15) . .
Cl1 Re1 Cl2 91.99(13) . .
N3 Cu1 N3 180.000(2) . 2_777
N3 Cu1 N1 90.6(4) . .
N3 Cu1 N1 89.4(4) 2_777 .
N3 Cu1 N1 89.4(4) . 2_777
N3 Cu1 N1 90.6(4) 2_777 2_777
N1 Cu1 N1 180.000(5) . 2_777
N5 Cu2 N5 180.000(2) . 2_766
N5 Cu2 N7 90.8(4) . 2_766
N5 Cu2 N7 89.2(4) 2_766 2_766
N5 Cu2 N7 89.2(4) . .
N5 Cu2 N7 90.8(4) 2_766 .
N7 Cu2 N7 180.000(1) 2_766 .
C16 O1 Re1 115.4(7) . .
C15 O2 Re1 113.1(8) . .
C1 N1 N2 104.0(10) . .
C1 N1 Cu1 132.5(8) . .
N2 N1 Cu1 122.2(7) . .
C3 N2 N1 112.2(10) . .
C3 N2 C4 130.0(11) . .
N1 N2 C4 117.6(9) . .
C5 N3 N4 105.9(10) . .
C5 N3 Cu1 132.2(8) . .
N4 N3 Cu1 121.5(8) . .
C7 N4 N3 109.2(11) . .
C7 N4 C4 131.3(10) . 2_777
N3 N4 C4 119.5(9) . 2_777
C8 N5 N6 105.6(11) . .
C8 N5 Cu2 132.5(9) . .
N6 N5 Cu2 121.6(9) . .
C10 N6 N5 111.4(12) . .
C10 N6 C11 129.0(11) . .
N5 N6 C11 119.4(10) . .
C14 N7 N8 106.2(11) . .
C14 N7 Cu2 131.3(9) . .
N8 N7 Cu2 121.0(8) . .
C12 N8 N7 110.8(11) . .
C12 N8 C11 129.9(11) . .
N7 N8 C11 119.3(10) . .
N1 C1 C2 110.6(12) . .
N1 C1 H1 124.7 . .
C2 C1 H1 124.7 . .
C3 C2 C1 106.4(13) . .
C3 C2 H2 126.8 . .
C1 C2 H2 126.8 . .
N2 C3 C2 106.8(12) . .
N2 C3 H3 126.6 . .
C2 C3 H3 126.6 . .
N4 C4 N2 109.7(10) 2_777 .
N4 C4 H4A 109.7 2_777 .
N2 C4 H4A 109.7 . .
N4 C4 H4B 109.7 2_777 .
N2 C4 H4B 109.7 . .
H4A C4 H4B 108.2 . .
N3 C5 C6 110.3(12) . .
N3 C5 H5 124.9 . .
C6 C5 H5 124.9 . .
C7 C6 C5 105.6(14) . .
C7 C6 H6 127.2 . .
C5 C6 H6 127.2 . .
C6 C7 N4 109.0(12) . .
C6 C7 H7 125.5 . .
N4 C7 H7 125.5 . .
N5 C8 C9 111.2(14) . .
N5 C8 H8 124.4 . .
C9 C8 H8 124.4 . .
C10 C9 C8 104.4(14) . .
C10 C9 H9 127.8 . .
C8 C9 H9 127.8 . .
N6 C10 C9 107.5(12) . .
N6 C10 H10 126.2 . .
C9 C10 H10 126.2 . .
N8 C11 N6 110.9(11) . .
N8 C11 H11A 109.5 . .
N6 C11 H11A 109.5 . .
N8 C11 H11B 109.5 . .
N6 C11 H11B 109.5 . .
H11A C11 H11B 108.0 . .
N8 C12 C13 108.5(12) . .
N8 C12 H12 125.7 . .
C13 C12 H12 125.7 . .
C12 C13 C14 103.1(13) . .
C12 C13 H13 128.5 . .
C14 C13 H13 128.5 . .
N7 C14 C13 111.4(13) . .
N7 C14 H14 124.3 . .
C13 C14 H14 124.3 . .
O4 C15 O2 123.5(12) . .
O4 C15 C16 119.6(15) . .
O2 C15 C16 116.8(13) . .
O3 C16 O1 125.8(11) . .
O3 C16 C15 120.3(13) . .
O1 C16 C15 113.9(12) . .

loop_
_geom_bond_atom_site_label_1
_geom_bond_atom_site_label_2
_geom_bond_distance
_geom_bond_site_symmetry_2
Re1 O1 2.037(8) .
Re1 O2 2.065(9) .
Re1 Cl3 2.323(4) .
Re1 Cl4 2.326(4) .
Re1 Cl1 2.348(3) .
Re1 Cl2 2.356(3) .
Cu1 N3 1.994(10) .
Cu1 N3 1.994(10) 2_777
Cu1 N1 2.014(9) .
Cu1 N1 2.014(9) 2_777
Cu2 N5 2.001(11) .
Cu2 N5 2.001(11) 2_766
Cu2 N7 2.024(11) 2_766
Cu2 N7 2.024(11) .
O1 C16 1.259(16) .
O2 C15 1.250(19) .
O3 C16 1.217(16) .
O4 C15 1.215(18) .
N1 C1 1.331(16) .
N1 N2 1.357(12) .
N2 C3 1.327(16) .
N2 C4 1.463(15) .
N3 C5 1.295(18) .
N3 N4 1.364(12) .
N4 C7 1.330(17) .
N4 C4 1.445(16) 2_777
N5 C8 1.300(18) .
N5 N6 1.338(13) .
N6 C10 1.319(16) .
N6 C11 1.459(18) .
N7 C14 1.300(18) .
N7 N8 1.353(13) .
N8 C12 1.330(18) .
N8 C11 1.426(17) .
C1 C2 1.381(19) .
C1 H1 0.9300 .
C2 C3 1.34(2) .
C2 H2 0.9300 .
C3 H3 0.9300 .
C4 N4 1.445(16) 2_777
C4 H4A 0.9700 .
C4 H4B 0.9700 .
C5 C6 1.394(19) .
C5 H5 0.9300 .
C6 C7 1.31(2) .
C6 H6 0.9300 .
C7 H7 0.9300 .
C8 C9 1.386(19) .
C8 H8 0.9300 .
C9 C10 1.36(2) .
C9 H9 0.9300 .
C10 H10 0.9300 .
C11 H11A 0.9700 .
C11 H11B 0.9700 .
C12 C13 1.37(2) .
C12 H12 0.9300 .
C13 C14 1.42(2) .
C13 H13 0.9300 .
C14 H14 0.9300 .
C15 C16 1.574(16) .

loop_
_geom_hbond_atom_site_label_D
_geom_hbond_atom_site_label_H
_geom_hbond_atom_site_label_A
_geom_hbond_distance_DH
_geom_hbond_distance_HA
_geom_hbond_distance_DA
_geom_hbond_angle_DHA
_geom_hbond_site_symmetry_A
C4 H4A O4 0.97 2.24 2.968(18) 130.8 .
C4 H4B Cl2 0.97 2.74 3.654(12) 156.7 1_565
C7 H7 Cl3 0.93 2.82 3.415(14) 122.5 2_667
C10 H10 Cl4 0.93 2.82 3.554(13) 136.2 1_645
C10 H10 O4 0.93 2.57 3.248(18) 130.4 1_545
C11 H11A O4 0.97 2.24 3.130(15) 152.2 1_545
C11 H11B Cl1 0.97 2.74 3.609(13) 149.4 .
